data_1504502
loop_
_publ_author_name
'Foltz, Carole'
'Bellemin-Laponnaz, St\'ephane'
'Enders, Markus'
'Wadepohl, Hubert'
'Gade, Lutz H.'

_publ_section_title
;
 Thermal rearrangement of 2-bromooxazolines to 2-bromoisocyanates.
;
_journal_issue 2
_journal_name_full 'Organic letters'
_journal_page_first 305
_journal_page_last 308
_journal_paper_doi 10.1021/ol7027509
_journal_volume 10
_journal_year 2008
_chemical_absolute_configuration syn
_chemical_formula_sum 'C14 H20 N2 O'
_chemical_formula_weight 232.32
_space_group_IT_number 19
_symmetry_cell_setting orthorhombic
_symmetry_Int_Tables_number 19
_symmetry_space_group_name_Hall 'P 2ac 2ab'
_symmetry_space_group_name_H-M 'P 21 21 21'
_atom_sites_solution_hydrogens difmap
_atom_sites_solution_primary direct
_atom_sites_solution_secondary difmap
_audit_block_code ga_cf16
_audit_creation_method SHELXL-97
_cell_angle_alpha 90.00
_cell_angle_beta 90.00
_cell_angle_gamma 90.00
_cell_formula_units_Z 4
_cell_length_a 5.1912(7)
_cell_length_b 11.6401(15)
_cell_length_c 21.277(3)
_cell_measurement_temperature 100(2)
_cell_volume 1285.7(3)
_computing_cell_refinement 'Bruker SAINT'
_computing_data_collection 'Bruker SMART'
_computing_data_reduction 'Bruker SAINT'
_computing_molecular_graphics 'PLATON (Spek, 1980-2005)'
_computing_publication_material 'SHELXL-97 (Sheldrick, 1997)'
_computing_structure_refinement 'SHELXL-97 (Sheldrick, 1997)'
_computing_structure_solution 'SHELXS-97 (Sheldrick, 1997)'
_diffrn_ambient_temperature 100(2)
_diffrn_measured_fraction_theta_full 1.000
_diffrn_measured_fraction_theta_max 1.000
_diffrn_measurement_device_type 'CCD area detector'
_diffrn_measurement_method 'phi and omega-scans'
_diffrn_radiation_monochromator graphite
_diffrn_radiation_probe x-ray
_diffrn_radiation_type MoK\a
_diffrn_radiation_wavelength 0.71073
_diffrn_reflns_av_R_equivalents 0.0669
_diffrn_reflns_av_sigmaI/netI 0.0487
_diffrn_reflns_limit_h_max 7
_diffrn_reflns_limit_h_min 0
_diffrn_reflns_limit_k_max 15
_diffrn_reflns_limit_k_min 0
_diffrn_reflns_limit_l_max 28
_diffrn_reflns_limit_l_min 0
_diffrn_reflns_number 10195
_diffrn_reflns_theta_full 28.70
_diffrn_reflns_theta_max 28.70
_diffrn_reflns_theta_min 1.91
_diffrn_source 'fine-focus sealed tube'
_exptl_absorpt_coefficient_mu 0.076
_exptl_absorpt_correction_T_max 0.8624
_exptl_absorpt_correction_T_min 0.7746
_exptl_absorpt_correction_type multi-scan
_exptl_absorpt_process_details SADABS
_exptl_crystal_colour colourless
_exptl_crystal_density_diffrn 1.200
_exptl_crystal_density_method 'not measured'
_exptl_crystal_description needle
_exptl_crystal_F_000 504
_exptl_crystal_size_max 0.15
_exptl_crystal_size_mid 0.15
_exptl_crystal_size_min 0.10
_refine_diff_density_max 0.215
_refine_diff_density_min -0.212
_refine_diff_density_rms 0.052
_refine_ls_abs_structure_details 'Flack H D (1983), Acta Cryst. A39, 876-881'
_refine_ls_abs_structure_Flack 4(2)
_refine_ls_extinction_method none
_refine_ls_goodness_of_fit_ref 1.088
_refine_ls_hydrogen_treatment mixed
_refine_ls_matrix_type full
_refine_ls_number_parameters 201
_refine_ls_number_reflns 1931
_refine_ls_number_restraints 0
_refine_ls_restrained_S_all 1.088
_refine_ls_R_factor_all 0.0615
_refine_ls_R_factor_gt 0.0429
_refine_ls_shift/su_max 0.000
_refine_ls_shift/su_mean 0.000
_refine_ls_structure_factor_coef Fsqd
_refine_ls_weighting_details 'calc w=1/[\s^2^(Fo^2^)+(0.0464P)^2^+0.2086P] where P=(Fo^2^+2Fc^2^)/3'
_refine_ls_weighting_scheme calc
_refine_ls_wR_factor_gt 0.0961
_refine_ls_wR_factor_ref 0.1048
_reflns_number_gt 1511
_reflns_number_total 1931
_reflns_threshold_expression >2sigma(I)
_cod_data_source_file ol7027509-file001.cif
_cod_data_source_block (S)-2-isopropyl-N-((S)-1-phenylethyl)aziridine-1-carboxamide
_cod_database_code 1504502
_audit_block_refno 512

loop_
_symmetry_equiv_pos_as_xyz
'x, y, z'
'-x+1/2, -y, z+1/2'
'x+1/2, -y+1/2, -z'
'-x, y+1/2, -z+1/2'

loop_
_atom_site_label
_atom_site_type_symbol
_atom_site_fract_x
_atom_site_fract_y
_atom_site_fract_z
_atom_site_U_iso_or_equiv
_atom_site_adp_type
_atom_site_occupancy
_atom_site_symmetry_multiplicity
_atom_site_calc_flag
_atom_site_refinement_flags
C1 C 0.6459(4) 0.46630(18) 0.13558(9) 0.0132(4) Uani 1 1 d .
C2 C 0.5661(5) 0.4089(2) 0.24543(10) 0.0170(5) Uani 1 1 d .
C3 C 0.8222(5) 0.4656(2) 0.24396(11) 0.0241(6) Uani 1 1 d .
C4 C 0.5147(5) 0.2991(2) 0.28098(10) 0.0179(5) Uani 1 1 d .
C5 C 0.4335(5) 0.3283(2) 0.34816(11) 0.0259(6) Uani 1 1 d .
H5A H 0.5767 0.3659 0.3700 0.039 Uiso 1 1 calc R
H5B H 0.3868 0.2576 0.3704 0.039 Uiso 1 1 calc R
H5C H 0.2848 0.3801 0.3471 0.039 Uiso 1 1 calc R
C6 C 0.7405(6) 0.2163(2) 0.28047(12) 0.0276(6) Uani 1 1 d .
H6A H 0.7891 0.1993 0.2369 0.041 Uiso 1 1 calc R
H6B H 0.6912 0.1449 0.3017 0.041 Uiso 1 1 calc R
H6C H 0.8870 0.2511 0.3024 0.041 Uiso 1 1 calc R
C7 C 0.8073(5) 0.56558(19) 0.04215(10) 0.0143(5) Uani 1 1 d .
C8 C 0.7926(4) 0.4765(2) -0.00989(9) 0.0153(5) Uani 1 1 d .
C9 C 0.9752(5) 0.3892(2) -0.01419(11) 0.0211(5) Uani 1 1 d .
C10 C 0.9610(6) 0.3078(2) -0.06186(12) 0.0257(6) Uani 1 1 d .
C11 C 0.7657(6) 0.3133(2) -0.10584(11) 0.0252(6) Uani 1 1 d .
C12 C 0.5850(5) 0.4000(2) -0.10260(11) 0.0242(6) Uani 1 1 d .
C13 C 0.5989(5) 0.4812(2) -0.05478(10) 0.0198(5) Uani 1 1 d .
C14 C 1.0235(5) 0.65163(19) 0.03113(10) 0.0179(5) Uani 1 1 d .
H14A H 1.0154 0.7120 0.0631 0.027 Uiso 1 1 calc R
H14B H 1.0042 0.6860 -0.0107 0.027 Uiso 1 1 calc R
H14C H 1.1900 0.6122 0.0338 0.027 Uiso 1 1 calc R
H2 H 0.416(5) 0.459(2) 0.2418(10) 0.013(6) Uiso 1 1 d .
H4 H 0.367(5) 0.262(2) 0.2595(10) 0.014(6) Uiso 1 1 d .
H7 H 0.645(5) 0.608(2) 0.0419(10) 0.011(6) Uiso 1 1 d .
H9 H 1.120(6) 0.385(2) 0.0161(12) 0.031(8) Uiso 1 1 d .
H10 H 1.080(6) 0.251(2) -0.0640(12) 0.024(7) Uiso 1 1 d .
H11 H 0.751(5) 0.256(2) -0.1381(12) 0.021(7) Uiso 1 1 d .
H12 H 0.451(6) 0.402(2) -0.1313(12) 0.032(7) Uiso 1 1 d .
H13 H 0.472(6) 0.541(2) -0.0517(12) 0.029(7) Uiso 1 1 d .
H21 H 0.997(6) 0.493(2) 0.1152(11) 0.019(7) Uiso 1 1 d .
H3A H 0.974(6) 0.434(2) 0.2631(12) 0.023(7) Uiso 1 1 d .
H3B H 0.820(6) 0.549(3) 0.2413(13) 0.037(8) Uiso 1 1 d .
N1 N 0.7235(4) 0.40352(16) 0.18887(8) 0.0158(4) Uani 1 1 d .
N2 N 0.8436(4) 0.51302(17) 0.10400(8) 0.0165(4) Uani 1 1 d .
O1 O 0.4196(3) 0.47466(14) 0.11945(7) 0.0177(4) Uani 1 1 d .

loop_
_atom_site_aniso_label
_atom_site_aniso_U_11
_atom_site_aniso_U_22
_atom_site_aniso_U_33
_atom_site_aniso_U_23
_atom_site_aniso_U_13
_atom_site_aniso_U_12
C1 0.0159(11) 0.0118(10) 0.0118(9) -0.0021(8) -0.0002(8) 0.0003(9)
C2 0.0186(13) 0.0200(11) 0.0123(10) 0.0009(9) 0.0011(9) 0.0019(10)
C3 0.0259(15) 0.0288(15) 0.0175(11) 0.0061(11) -0.0077(10) -0.0102(12)
C4 0.0172(13) 0.0213(12) 0.0153(10) 0.0025(9) -0.0005(9) -0.0046(10)
C5 0.0293(15) 0.0300(14) 0.0184(12) 0.0052(10) 0.0021(11) -0.0033(12)
C6 0.0318(15) 0.0206(13) 0.0305(14) 0.0077(10) 0.0060(12) 0.0045(11)
C7 0.0145(12) 0.0155(11) 0.0127(10) 0.0016(8) -0.0005(9) 0.0012(9)
C8 0.0173(12) 0.0149(10) 0.0137(10) 0.0019(8) 0.0026(8) -0.0025(9)
C9 0.0219(13) 0.0177(11) 0.0238(12) 0.0011(9) -0.0014(10) 0.0005(10)
C10 0.0297(15) 0.0173(12) 0.0303(14) -0.0038(10) 0.0034(12) 0.0023(11)
C11 0.0340(15) 0.0216(12) 0.0200(12) -0.0044(10) 0.0038(11) -0.0048(11)
C12 0.0279(15) 0.0298(13) 0.0149(11) -0.0007(10) -0.0021(10) -0.0065(12)
C13 0.0229(13) 0.0229(12) 0.0136(10) 0.0001(9) 0.0023(9) 0.0011(11)
C14 0.0209(13) 0.0173(11) 0.0155(10) 0.0010(9) 0.0009(9) -0.0010(10)
N1 0.0153(10) 0.0189(9) 0.0131(9) 0.0029(7) 0.0008(7) -0.0016(8)
N2 0.0136(10) 0.0216(10) 0.0142(9) 0.0056(8) -0.0014(7) 0.0002(8)
O1 0.0141(8) 0.0213(8) 0.0178(8) 0.0027(7) -0.0007(6) -0.0015(7)

loop_
_atom_type_symbol
_atom_type_description
_atom_type_scat_dispersion_real
_atom_type_scat_dispersion_imag
_atom_type_scat_source
C C 0.0033 0.0016 'International Tables Vol C Tables 4.2.6.8 and 6.1.1.4'
H H 0.0000 0.0000 'International Tables Vol C Tables 4.2.6.8 and 6.1.1.4'
N N 0.0061 0.0033 'International Tables Vol C Tables 4.2.6.8 and 6.1.1.4'
O O 0.0106 0.0060 'International Tables Vol C Tables 4.2.6.8 and 6.1.1.4'

loop_
_geom_angle_atom_site_label_1
_geom_angle_atom_site_label_2
_geom_angle_atom_site_label_3
_geom_angle
O1 C1 N2 124.0(2)
O1 C1 N1 122.7(2)
N2 C1 N1 113.25(18)
N1 C2 C3 59.94(15)
N1 C2 C4 118.52(19)
C3 C2 C4 123.1(2)
N1 C2 H2 114.1(14)
C3 C2 H2 116.5(14)
C4 C2 H2 113.9(14)
N1 C3 C2 59.06(15)
N1 C3 H3A 116.0(16)
C2 C3 H3A 123.9(16)
N1 C3 H3B 116.2(17)
C2 C3 H3B 116(2)
H3A C3 H3B 114(3)
C2 C4 C6 113.4(2)
C2 C4 C5 109.24(19)
C6 C4 C5 111.2(2)
C2 C4 H4 105.8(14)
C6 C4 H4 108.7(14)
C5 C4 H4 108.2(14)
C4 C5 H5A 109.5
C4 C5 H5B 109.5
H5A C5 H5B 109.5
C4 C5 H5C 109.5
H5A C5 H5C 109.5
H5B C5 H5C 109.5
C4 C6 H6A 109.5
C4 C6 H6B 109.5
H6A C6 H6B 109.5
C4 C6 H6C 109.5
H6A C6 H6C 109.5
H6B C6 H6C 109.5
N2 C7 C8 112.13(17)
N2 C7 C14 108.59(18)
C8 C7 C14 111.95(18)
N2 C7 H7 109.0(13)
C8 C7 H7 107.2(14)
C14 C7 H7 107.8(14)
C13 C8 C9 118.4(2)
C13 C8 C7 120.8(2)
C9 C8 C7 120.8(2)
C10 C9 C8 120.6(2)
C10 C9 H9 118.6(16)
C8 C9 H9 120.7(16)
C11 C10 C9 120.1(2)
C11 C10 H10 120.0(17)
C9 C10 H10 119.9(17)
C12 C11 C10 119.9(2)
C12 C11 H11 119.1(16)
C10 C11 H11 120.9(16)
C11 C12 C13 119.9(2)
C11 C12 H12 119.9(18)
C13 C12 H12 120.2(18)
C8 C13 C12 121.0(2)
C8 C13 H13 118.5(16)
C12 C13 H13 120.5(16)
C7 C14 H14A 109.5
C7 C14 H14B 109.5
H14A C14 H14B 109.5
C7 C14 H14C 109.5
H14A C14 H14C 109.5
H14B C14 H14C 109.5
C1 N1 C2 118.87(18)
C1 N1 C3 119.14(19)
C2 N1 C3 61.00(15)
C1 N2 C7 121.41(19)
C1 N2 H21 117.4(17)
C7 N2 H21 118.6(16)

loop_
_geom_bond_atom_site_label_1
_geom_bond_atom_site_label_2
_geom_bond_distance
C1 O1 1.228(3)
C1 N2 1.342(3)
C1 N1 1.408(3)
C2 N1 1.456(3)
C2 C3 1.485(3)
C2 C4 1.508(3)
C2 H2 0.98(3)
C3 N1 1.469(3)
C3 H3A 0.96(3)
C3 H3B 0.97(3)
C4 C6 1.518(3)
C4 C5 1.529(3)
C4 H4 0.99(3)
C5 H5A 0.9800
C5 H5B 0.9800
C5 H5C 0.9800
C6 H6A 0.9800
C6 H6B 0.9800
C6 H6C 0.9800
C7 N2 1.463(3)
C7 C8 1.519(3)
C7 C14 1.522(3)
C7 H7 0.98(3)
C8 C13 1.388(3)
C8 C9 1.393(3)
C9 C10 1.390(3)
C9 H9 0.99(3)
C10 C11 1.381(4)
C10 H10 0.90(3)
C11 C12 1.380(4)
C11 H11 0.96(3)
C12 C13 1.390(3)
C12 H12 0.93(3)
C13 H13 0.96(3)
C14 H14A 0.9800
C14 H14B 0.9800
C14 H14C 0.9800
N2 H21 0.86(3)

loop_
_geom_torsion_atom_site_label_1
_geom_torsion_atom_site_label_2
_geom_torsion_atom_site_label_3
_geom_torsion_atom_site_label_4
_geom_torsion
C4 C2 C3 N1 106.3(2)
N1 C2 C4 C6 35.5(3)
C3 C2 C4 C6 -35.5(3)
N1 C2 C4 C5 160.1(2)
C3 C2 C4 C5 89.1(3)
N2 C7 C8 C13 132.3(2)
C14 C7 C8 C13 -105.3(2)
N2 C7 C8 C9 -48.6(3)
C14 C7 C8 C9 73.8(3)
C13 C8 C9 C10 -0.9(3)
C7 C8 C9 C10 180.0(2)
C8 C9 C10 C11 0.4(4)
C9 C10 C11 C12 0.3(4)
C10 C11 C12 C13 -0.5(4)
C9 C8 C13 C12 0.7(3)
C7 C8 C13 C12 179.9(2)
C11 C12 C13 C8 0.0(4)
O1 C1 N1 C2 -39.3(3)
N2 C1 N1 C2 142.1(2)
O1 C1 N1 C3 -110.3(3)
N2 C1 N1 C3 71.2(3)
C3 C2 N1 C1 -109.3(2)
C4 C2 N1 C1 137.0(2)
C4 C2 N1 C3 -113.8(3)
C2 C3 N1 C1 108.8(2)
O1 C1 N2 C7 -8.5(3)
N1 C1 N2 C7 170.07(18)
C8 C7 N2 C1 -79.3(3)
C14 C7 N2 C1 156.4(2)

loop_
_cod_related_entry_id
_cod_related_entry_database
_cod_related_entry_code
1 ChemSpider 21196701
